data_2237883
loop_
_publ_author_name
'Ran, Jing-Wen'
'Pei, Jun'

_publ_section_title
;
 Bis(2,2',2''-nitrilotriacetamide-\k^3^<i>O</i>,<i>N</i>,<i>O</i>')cobalt(II)
 dinitrate tetrahydrate
;
_journal_coeditor_code HY2611
_journal_issue 6
_journal_name_full 'Acta Crystallographica Section E'
_journal_page_first m325
_journal_paper_doi 10.1107/S1600536813012968
_journal_volume 69
_journal_year 2013
_chemical_formula_iupac '[Co (C6 H12 N4 O3)2] (N O3)2, 4H2 O'
_chemical_formula_moiety 'C12 H24 Co N8 O6 2+, 2(N O3 -), 4(H2 O)'
_chemical_formula_sum 'C12 H32 Co N10 O16'
_chemical_formula_weight 631.41
_chemical_name_systematic
;
Bis(2,2',2''-nitrilotriacetamide-\k^3^<i>O</i>,<i>N</i>,<i>O</i>')cobalt(II)
dinitrate tetrahydrate
;
_space_group_IT_number 2
_symmetry_cell_setting triclinic
_symmetry_space_group_name_Hall '-P 1'
_symmetry_space_group_name_H-M 'P -1'
_atom_sites_solution_hydrogens geom
_atom_sites_solution_primary direct
_atom_sites_solution_secondary difmap
_audit_creation_method SHELXL-97
_cell_angle_alpha 91.55(3)
_cell_angle_beta 96.03(3)
_cell_angle_gamma 110.68(3)
_cell_formula_units_Z 1
_cell_length_a 8.4910(17)
_cell_length_b 9.1410(18)
_cell_length_c 9.2580(19)
_cell_measurement_reflns_used 4804
_cell_measurement_temperature 293(2)
_cell_measurement_theta_max 28.28
_cell_measurement_theta_min 2.38
_cell_volume 667.0(3)
_computing_cell_refinement 'XSCANS (Siemens, 1994)'
_computing_data_collection 'XSCANS (Siemens, 1994)'
_computing_data_reduction 'XSCANS (Siemens, 1994)'
_computing_molecular_graphics 'SHELXTL (Sheldrick, 2008)'
_computing_publication_material 'SHELXTL (Sheldrick, 2008)'
_computing_structure_refinement 'SHELXL97 (Sheldrick, 2008)'
_computing_structure_solution 'SHELXS97 (Sheldrick, 2008)'
_diffrn_ambient_temperature 293(2)
_diffrn_measured_fraction_theta_full 0.985
_diffrn_measured_fraction_theta_max 0.985
_diffrn_measurement_device_type 'Siemens P4'
_diffrn_measurement_method '\w scans'
_diffrn_radiation_monochromator graphite
_diffrn_radiation_source 'fine-focus sealed tube'
_diffrn_radiation_type MoK\a
_diffrn_radiation_wavelength 0.71073
_diffrn_reflns_av_R_equivalents 0.0158
_diffrn_reflns_av_sigmaI/netI 0.0262
_diffrn_reflns_limit_h_max 10
_diffrn_reflns_limit_h_min -8
_diffrn_reflns_limit_k_max 6
_diffrn_reflns_limit_k_min -10
_diffrn_reflns_limit_l_max 11
_diffrn_reflns_limit_l_min -11
_diffrn_reflns_number 3692
_diffrn_reflns_theta_full 25.01
_diffrn_reflns_theta_max 25.01
_diffrn_reflns_theta_min 2.22
_diffrn_standards_decay_% 0
_diffrn_standards_interval_count 150
_diffrn_standards_number 2
_exptl_absorpt_coefficient_mu 0.732
_exptl_absorpt_correction_T_max 0.8381
_exptl_absorpt_correction_T_min 0.7785
_exptl_absorpt_correction_type psi-scan
_exptl_absorpt_process_details '(XSCANS; Siemens, 1994)'
_exptl_crystal_colour pink
_exptl_crystal_density_diffrn 1.572
_exptl_crystal_density_method 'not measured'
_exptl_crystal_description block
_exptl_crystal_F_000 329
_exptl_crystal_size_max 0.36
_exptl_crystal_size_mid 0.32
_exptl_crystal_size_min 0.25
_refine_diff_density_max 0.319
_refine_diff_density_min -0.217
_refine_ls_extinction_coef 0.036(4)
_refine_ls_extinction_expression Fc^*^=kFc[1+0.001xFc^2^\l^3^/sin(2\q)]^-1/4^
_refine_ls_extinction_method 'SHELXL97 (Sheldrick, 2008)'
_refine_ls_goodness_of_fit_ref 1.052
_refine_ls_hydrogen_treatment mixed
_refine_ls_matrix_type full
_refine_ls_number_parameters 191
_refine_ls_number_reflns 2301
_refine_ls_number_restraints 6
_refine_ls_restrained_S_all 1.051
_refine_ls_R_factor_all 0.0297
_refine_ls_R_factor_gt 0.0282
_refine_ls_shift/su_max 0.001
_refine_ls_shift/su_mean 0.000
_refine_ls_structure_factor_coef Fsqd
_refine_ls_weighting_details 'calc w=1/[\s^2^(Fo^2^)+(0.0402P)^2^+0.3421P] where P=(Fo^2^+2Fc^2^)/3'
_refine_ls_weighting_scheme calc
_refine_ls_wR_factor_gt 0.0782
_refine_ls_wR_factor_ref 0.0798
_reflns_number_gt 2185
_reflns_number_total 2301
_reflns_threshold_expression I>2\s(I)
_cod_data_source_file hy2611.cif
_cod_data_source_block I
_cod_original_cell_volume 667.0(2)
_cod_database_code 2237883
_cod_database_fobs_code 2237883

loop_
_symmetry_equiv_pos_as_xyz
'x, y, z'
'-x, -y, -z'

loop_
_atom_site_type_symbol
_atom_site_label
_atom_site_fract_x
_atom_site_fract_y
_atom_site_fract_z
_atom_site_U_iso_or_equiv
_atom_site_adp_type
_atom_site_calc_flag
_atom_site_refinement_flags
_atom_site_occupancy
_atom_site_symmetry_multiplicity
Co Co1 1.0000 0.5000 1.0000 0.02488(14) Uani d S 1 2
O O1 1.04636(18) 0.42993(15) 1.21011(14) 0.0357(3) Uani d . 1 1
N N1 0.84838(18) 0.25174(17) 0.97367(17) 0.0255(3) Uani d . 1 1
O O2 0.77965(17) 0.51316(15) 1.05517(16) 0.0358(3) Uani d . 1 1
N N2 0.5284(2) 0.37589(19) 1.1249(2) 0.0385(4) Uani d . 1 1
H H2A 0.5140 0.4602 1.1531 0.046 Uiso calc R 1 1
H H2B 0.4520 0.2860 1.1335 0.046 Uiso calc R 1 1
C C2 0.6662(2) 0.3843(2) 1.0691(2) 0.0279(4) Uani d . 1 1
C C4 0.7310(2) 0.0285(2) 0.7776(2) 0.0309(4) Uani d . 1 1
C C1 0.6803(2) 0.2307(2) 1.0199(2) 0.0344(5) Uani d . 1 1
H H1A 0.6607 0.1616 1.0990 0.041 Uiso calc R 1 1
H H1B 0.5929 0.1810 0.9393 0.041 Uiso calc R 1 1
C C5 0.9455(3) 0.1821(2) 1.0737(2) 0.0311(4) Uani d . 1 1
H H5A 1.0417 0.1752 1.0298 0.037 Uiso calc R 1 1
H H5B 0.8741 0.0772 1.0931 0.037 Uiso calc R 1 1
C C6 1.0065(2) 0.2848(2) 1.2144(2) 0.0320(4) Uani d . 1 1
C C3 0.8369(3) 0.2003(2) 0.8196(2) 0.0319(4) Uani d . 1 1
H H3A 0.9508 0.2204 0.7957 0.038 Uiso calc R 1 1
H H3B 0.7894 0.2642 0.7604 0.038 Uiso calc R 1 1
O O3 0.7098(2) -0.07085(16) 0.86712(17) 0.0436(4) Uani d . 1 1
N N3 1.0164(3) 0.2180(2) 1.3353(2) 0.0498(5) Uani d . 1 1
H H3C 1.0514 0.2739 1.4165 0.060 Uiso calc R 1 1
H H3D 0.9878 0.1178 1.3342 0.060 Uiso calc R 1 1
N N4 0.6714(3) -0.0027(2) 0.6381(2) 0.0481(5) Uani d . 1 1
H H4A 0.6138 -0.0976 0.6053 0.058 Uiso calc R 1 1
H H4B 0.6903 0.0720 0.5802 0.058 Uiso calc R 1 1
O O4 0.3650(3) 0.0756(2) 0.7431(3) 0.0729(6) Uani d . 1 1
N N5 0.3013(3) 0.1744(2) 0.7124(2) 0.0490(5) Uani d . 1 1
O O6 0.3922(3) 0.3140(2) 0.7051(3) 0.0790(7) Uani d . 1 1
O O5 0.1443(3) 0.1328(2) 0.6828(3) 0.0753(6) Uani d . 1 1
O O8 0.1387(2) 0.4513(2) 0.58788(17) 0.0494(4) Uani d D 1 1
O O7 0.6172(3) 0.2799(2) 0.5059(2) 0.0606(5) Uani d D 1 1
H H8A 0.072(4) 0.470(4) 0.642(3) 0.091 Uiso d D 1 1
H H8B 0.195(4) 0.405(4) 0.637(3) 0.091 Uiso d D 1 1
H H7A 0.566(4) 0.319(4) 0.566(3) 0.091 Uiso d D 1 1
H H7B 0.689(4) 0.364(3) 0.475(4) 0.091 Uiso d D 1 1

loop_
_atom_site_aniso_label
_atom_site_aniso_U_11
_atom_site_aniso_U_22
_atom_site_aniso_U_33
_atom_site_aniso_U_12
_atom_site_aniso_U_13
_atom_site_aniso_U_23
Co1 0.0248(2) 0.0160(2) 0.0289(2) 0.00148(14) 0.00284(14) 0.00066(13)
O1 0.0466(8) 0.0217(7) 0.0305(7) 0.0042(6) -0.0021(6) 0.0001(5)
N1 0.0247(8) 0.0181(7) 0.0304(8) 0.0039(6) 0.0024(6) -0.0002(6)
O2 0.0316(7) 0.0186(7) 0.0550(9) 0.0044(6) 0.0126(6) 0.0028(6)
N2 0.0346(9) 0.0217(8) 0.0584(11) 0.0066(7) 0.0156(8) 0.0010(8)
C2 0.0262(9) 0.0220(9) 0.0330(10) 0.0064(8) 0.0018(7) 0.0018(7)
C4 0.0296(10) 0.0236(9) 0.0357(11) 0.0052(8) 0.0043(8) -0.0038(8)
C1 0.0269(10) 0.0204(9) 0.0521(12) 0.0030(8) 0.0085(9) -0.0014(8)
C5 0.0367(10) 0.0199(9) 0.0347(10) 0.0091(8) -0.0002(8) 0.0008(7)
C6 0.0331(10) 0.0254(10) 0.0334(10) 0.0069(8) -0.0013(8) 0.0026(8)
C3 0.0374(11) 0.0220(9) 0.0291(10) 0.0025(8) 0.0027(8) 0.0003(7)
O3 0.0528(9) 0.0226(7) 0.0426(9) -0.0009(6) 0.0011(7) 0.0011(6)
N3 0.0765(14) 0.0299(9) 0.0343(10) 0.0119(9) -0.0060(9) 0.0041(8)
N4 0.0604(12) 0.0313(9) 0.0387(10) 0.0034(9) -0.0061(9) -0.0075(8)
O4 0.0603(12) 0.0588(12) 0.1021(17) 0.0247(10) 0.0046(11) 0.0217(11)
N5 0.0592(13) 0.0371(11) 0.0523(12) 0.0154(10) 0.0204(10) 0.0052(9)
O6 0.0978(16) 0.0309(9) 0.0995(16) 0.0039(10) 0.0445(13) -0.0050(10)
O5 0.0557(12) 0.0608(12) 0.1194(19) 0.0294(10) 0.0200(12) 0.0227(12)
O8 0.0611(11) 0.0471(10) 0.0394(9) 0.0186(8) 0.0064(8) 0.0022(7)
O7 0.0692(13) 0.0430(10) 0.0559(11) 0.0022(9) 0.0120(9) 0.0010(8)

loop_
_atom_type_symbol
_atom_type_description
_atom_type_scat_dispersion_real
_atom_type_scat_dispersion_imag
_atom_type_scat_source
C C 0.0033 0.0016 'International Tables Vol C Tables 4.2.6.8 and 6.1.1.4'
H H 0.0000 0.0000 'International Tables Vol C Tables 4.2.6.8 and 6.1.1.4'
Co Co 0.3494 0.9721 'International Tables Vol C Tables 4.2.6.8 and 6.1.1.4'
N N 0.0061 0.0033 'International Tables Vol C Tables 4.2.6.8 and 6.1.1.4'
O O 0.0106 0.0060 'International Tables Vol C Tables 4.2.6.8 and 6.1.1.4'

loop_
_geom_angle_atom_site_label_1
_geom_angle_atom_site_label_2
_geom_angle_atom_site_label_3
_geom_angle_site_symmetry_1
_geom_angle_site_symmetry_3
_geom_angle
O2 Co1 O2 2_767 . 180.0
O2 Co1 O1 2_767 . 91.39(7)
O2 Co1 O1 . . 88.61(7)
O2 Co1 O1 2_767 2_767 88.61(7)
O2 Co1 O1 . 2_767 91.39(7)
O1 Co1 O1 . 2_767 180.0
O2 Co1 N1 2_767 . 98.08(6)
O2 Co1 N1 . . 81.92(6)
O1 Co1 N1 . . 78.83(6)
O1 Co1 N1 2_767 . 101.17(6)
O2 Co1 N1 2_767 2_767 81.92(6)
O2 Co1 N1 . 2_767 98.08(6)
O1 Co1 N1 . 2_767 101.17(6)
O1 Co1 N1 2_767 2_767 78.83(6)
N1 Co1 N1 . 2_767 180.00(8)
C6 O1 Co1 . . 113.26(12)
C3 N1 C5 . . 113.47(15)
C3 N1 C1 . . 112.51(15)
C5 N1 C1 . . 111.69(16)
C3 N1 Co1 . . 107.54(11)
C5 N1 Co1 . . 103.12(11)
C1 N1 Co1 . . 107.83(11)
C2 O2 Co1 . . 115.18(12)
C2 N2 H2A . . 120.0
C2 N2 H2B . . 120.0
H2A N2 H2B . . 120.0
O2 C2 N2 . . 121.59(17)
O2 C2 C1 . . 121.70(17)
N2 C2 C1 . . 116.70(16)
O3 C4 N4 . . 124.06(18)
O3 C4 C3 . . 121.43(17)
N4 C4 C3 . . 114.46(18)
N1 C1 C2 . . 112.43(15)
N1 C1 H1A . . 109.1
C2 C1 H1A . . 109.1
N1 C1 H1B . . 109.1
C2 C1 H1B . . 109.1
H1A C1 H1B . . 107.9
N1 C5 C6 . . 108.58(15)
N1 C5 H5A . . 110.0
C6 C5 H5A . . 110.0
N1 C5 H5B . . 110.0
C6 C5 H5B . . 110.0
H5A C5 H5B . . 108.4
O1 C6 N3 . . 122.53(19)
O1 C6 C5 . . 119.19(17)
N3 C6 C5 . . 118.28(17)
N1 C3 C4 . . 115.74(16)
N1 C3 H3A . . 108.3
C4 C3 H3A . . 108.3
N1 C3 H3B . . 108.3
C4 C3 H3B . . 108.3
H3A C3 H3B . . 107.4
C6 N3 H3C . . 120.0
C6 N3 H3D . . 120.0
H3C N3 H3D . . 120.0
C4 N4 H4A . . 120.0
C4 N4 H4B . . 120.0
H4A N4 H4B . . 120.0
O4 N5 O6 . . 120.7(2)
O4 N5 O5 . . 119.5(2)
O6 N5 O5 . . 119.7(2)
H8A O8 H8B . . 108(2)
H7A O7 H7B . . 102(2)

loop_
_geom_bond_atom_site_label_1
_geom_bond_atom_site_label_2
_geom_bond_distance
Co1 O2 2.0329(14)
Co1 O1 2.1057(14)
Co1 N1 2.1696(16)
O1 C6 1.250(2)
N1 C3 1.472(2)
N1 C5 1.478(2)
N1 C1 1.482(2)
O2 C2 1.251(2)
N2 C2 1.307(3)
N2 H2A 0.8600
N2 H2B 0.8600
C2 C1 1.513(3)
C4 O3 1.225(3)
C4 N4 1.321(3)
C4 C3 1.524(3)
C1 H1A 0.9700
C1 H1B 0.9700
C5 C6 1.516(3)
C5 H5A 0.9700
C5 H5B 0.9700
C6 N3 1.299(3)
C3 H3A 0.9700
C3 H3B 0.9700
N3 H3C 0.8600
N3 H3D 0.8600
N4 H4A 0.8600
N4 H4B 0.8600
O4 N5 1.231(3)
N5 O6 1.245(3)
N5 O5 1.247(3)
O8 H8A 0.85(2)
O8 H8B 0.85(2)
O7 H7A 0.88(2)
O7 H7B 0.87(2)

loop_
_geom_hbond_atom_site_label_D
_geom_hbond_atom_site_label_H
_geom_hbond_atom_site_label_A
_geom_hbond_site_symmetry_A
_geom_hbond_distance_DH
_geom_hbond_distance_HA
_geom_hbond_distance_DA
_geom_hbond_angle_DHA
N2 H2A O6 2_667 0.86 2.26 3.026(3) 149
N2 H2B O3 2_657 0.86 1.96 2.816(2) 173
N3 H3C O8 1_656 0.86 2.11 2.958(3) 168
N3 H3D O5 2_657 0.86 2.16 3.001(3) 166
N4 H4A O7 2_656 0.86 2.20 2.992(3) 152
N4 H4B O7 . 0.86 2.30 3.045(3) 145
O7 H7A O6 . 0.88(2) 2.05(2) 2.877(3) 156(3)
O7 H7B O8 2_666 0.87(2) 1.96(2) 2.826(3) 176(3)
O8 H8A O1 2_667 0.85(2) 2.14(2) 2.976(2) 166(3)
O8 H8B O6 . 0.85(2) 2.16(2) 2.980(3) 161(3)
O8 H8B O5 . 0.85(2) 2.42(3) 3.078(3) 134(3)

loop_
_geom_torsion_atom_site_label_1
_geom_torsion_atom_site_label_2
_geom_torsion_atom_site_label_3
_geom_torsion_atom_site_label_4
_geom_torsion_site_symmetry_1
_geom_torsion
O2 Co1 O1 C6 2_767 -81.44(15)
O2 Co1 O1 C6 . 98.56(15)
N1 Co1 O1 C6 . 16.52(14)
N1 Co1 O1 C6 2_767 -163.48(14)
O2 Co1 N1 C3 2_767 -62.62(13)
O2 Co1 N1 C3 . 117.38(13)
O1 Co1 N1 C3 . -152.44(13)
O1 Co1 N1 C3 2_767 27.56(13)
O2 Co1 N1 C5 2_767 57.55(12)
O2 Co1 N1 C5 . -122.45(12)
O1 Co1 N1 C5 . -32.27(12)
O1 Co1 N1 C5 2_767 147.73(12)
O2 Co1 N1 C1 2_767 175.82(12)
O2 Co1 N1 C1 . -4.18(12)
O1 Co1 N1 C1 . 86.00(13)
O1 Co1 N1 C1 2_767 -94.00(13)
O1 Co1 O2 C2 . -70.37(14)
O1 Co1 O2 C2 2_767 109.63(14)
N1 Co1 O2 C2 . 8.54(14)
N1 Co1 O2 C2 2_767 -171.46(14)
Co1 O2 C2 N2 . 169.65(15)
Co1 O2 C2 C1 . -11.4(2)
C3 N1 C1 C2 . -118.18(18)
C5 N1 C1 C2 . 112.86(18)
Co1 N1 C1 C2 . 0.2(2)
O2 C2 C1 N1 . 7.4(3)
N2 C2 C1 N1 . -173.64(17)
C3 N1 C5 C6 . 158.56(16)
C1 N1 C5 C6 . -72.98(19)
Co1 N1 C5 C6 . 42.55(17)
Co1 O1 C6 N3 . -175.96(18)
Co1 O1 C6 C5 . 4.6(2)
N1 C5 C6 O1 . -34.3(3)
N1 C5 C6 N3 . 146.2(2)
C5 N1 C3 C4 . 68.0(2)
C1 N1 C3 C4 . -60.0(2)
Co1 N1 C3 C4 . -178.61(13)
O3 C4 C3 N1 . -25.6(3)
N4 C4 C3 N1 . 156.74(18)
